data_4024702
loop_
_publ_author_name
'N. N. Bhuvan Kumar'
'M. Nagarjuna Reddy'
'K. C. Kumara Swamy'

_publ_section_title
;
Reactivity of Allenylphosphonates toward Salicylaldehydes and Activated
Phenols: Facile Synthesis of Chromenes and Substituted Butadienes
;
_journal_name_full 'Journal of Organic Chemistry'
_journal_page_first 5395
_journal_page_last 5404
_journal_paper_doi 10.1021/jo900896v
_journal_volume 74
_journal_year 2009
_chemical_formula_sum 'C16 H21 O5 P'
_chemical_formula_weight 324.30
_chemical_name_systematic
; 
 ? 
;
_space_group_IT_number 15
_symmetry_cell_setting monoclinic
_symmetry_space_group_name_Hall '-C 2yc'
_symmetry_space_group_name_H-M 'C 1 2/c 1'
_atom_sites_solution_hydrogens geom
_atom_sites_solution_primary direct
_atom_sites_solution_secondary difmap
_audit_creation_method SHELXL-97
_cell_angle_alpha 90.00
_cell_angle_beta 109.73(3)
_cell_angle_gamma 90.00
_cell_formula_units_Z 8
_cell_length_a 30.604(6)
_cell_length_b 9.5310(19)
_cell_length_c 11.840(2)
_cell_measurement_reflns_used 9306
_cell_measurement_temperature 293(2)
_cell_measurement_theta_max 25.95
_cell_measurement_theta_min 2.25
_cell_volume 3251.0(11)
_computing_cell_refinement 'Bruker SMART'
_computing_data_collection 'Bruker SMART'
_computing_data_reduction 'Bruker SAINT'
_computing_molecular_graphics 'Bruker SHELXTL'
_computing_publication_material 'Bruker SHELXTL'
_computing_structure_refinement 'SHELXL-97 (Sheldrick, 1997)'
_computing_structure_solution 'SHELXS-97 (Sheldrick, 1990)'
_diffrn_ambient_temperature 293(2)
_diffrn_measured_fraction_theta_full 1.000
_diffrn_measured_fraction_theta_max 1.000
_diffrn_measurement_device_type 'CCD area detector'
_diffrn_measurement_method 'phi and omega scans'
_diffrn_radiation_monochromator graphite
_diffrn_radiation_source 'fine-focus sealed tube'
_diffrn_radiation_type MoK\a
_diffrn_radiation_wavelength 0.71073
_diffrn_reflns_av_R_equivalents 0.0247
_diffrn_reflns_av_sigmaI/netI 0.0172
_diffrn_reflns_limit_h_max 36
_diffrn_reflns_limit_h_min -36
_diffrn_reflns_limit_k_max 11
_diffrn_reflns_limit_k_min -11
_diffrn_reflns_limit_l_max 14
_diffrn_reflns_limit_l_min -14
_diffrn_reflns_number 15029
_diffrn_reflns_theta_full 25.00
_diffrn_reflns_theta_max 25.00
_diffrn_reflns_theta_min 2.25
_diffrn_standards_decay_% 0
_diffrn_standards_interval_count 'not applicable'
_diffrn_standards_interval_time 'not applicable'
_diffrn_standards_number 'not applicable'
_exptl_absorpt_coefficient_mu 0.189
_exptl_absorpt_correction_T_max 0.9595
_exptl_absorpt_correction_T_min 0.9401
_exptl_absorpt_correction_type empirical
_exptl_absorpt_process_details 'SADABS, Sheldrick (1996)'
_exptl_crystal_colour Colourless
_exptl_crystal_density_diffrn 1.325
_exptl_crystal_density_method 'not measured'
_exptl_crystal_description blocks
_exptl_crystal_F_000 1376
_exptl_crystal_size_max 0.33
_exptl_crystal_size_mid 0.31
_exptl_crystal_size_min 0.22
_refine_diff_density_max 0.845
_refine_diff_density_min -0.303
_refine_diff_density_rms 0.052
_refine_ls_extinction_method none
_refine_ls_goodness_of_fit_ref 1.036
_refine_ls_hydrogen_treatment constr
_refine_ls_matrix_type full
_refine_ls_number_parameters 203
_refine_ls_number_reflns 2858
_refine_ls_number_restraints 0
_refine_ls_restrained_S_all 1.036
_refine_ls_R_factor_all 0.0541
_refine_ls_R_factor_gt 0.0490
_refine_ls_shift/su_max 0.001
_refine_ls_shift/su_mean 0.000
_refine_ls_structure_factor_coef Fsqd
_refine_ls_weighting_details 'calc w=1/[\s^2^(Fo^2^)+(0.0823P)^2^+3.6187P] where P=(Fo^2^+2Fc^2^)/3'
_refine_ls_weighting_scheme calc
_refine_ls_wR_factor_gt 0.1393
_refine_ls_wR_factor_ref 0.1433
_reflns_number_gt 2500
_reflns_number_total 2858
_reflns_threshold_expression >2sigma(I)
_cod_data_source_file jo900896v_si_002_03.cif
_cod_data_source_block compd(E)-19
_cod_depositor_comments
;
The following automatic conversions were performed:
'_symmetry_cell_setting' value 'Monoclinic' changed to 'monoclinic'
according to '/home/saulius/struct/CIF-dictionaries/cif_core.dic'
dictionary named 'cif_core.dic' version 2.4.1 from 2010-06-29.

Automatic conversion script
Id: cif_fix_enum 1527 2010-12-29 10:47:43Z saulius 
;
_cod_original_sg_symbol_H-M C2/c
_cod_database_code 4024702

loop_
_symmetry_equiv_pos_as_xyz
'x, y, z'
'-x, y, -z+1/2'
'x+1/2, y+1/2, z'
'-x+1/2, y+1/2, -z+1/2'
'-x, -y, -z'
'x, -y, z-1/2'
'-x+1/2, -y+1/2, -z'
'x+1/2, -y+1/2, z-1/2'

loop_
_atom_site_label
_atom_site_type_symbol
_atom_site_fract_x
_atom_site_fract_y
_atom_site_fract_z
_atom_site_U_iso_or_equiv
_atom_site_adp_type
_atom_site_occupancy
_atom_site_symmetry_multiplicity
_atom_site_calc_flag
_atom_site_refinement_flags
_atom_site_disorder_assembly
_atom_site_disorder_group
P P 0.310070(19) 0.17747(6) 0.77667(5) 0.0418(2) Uani 1 1 d . . .
O1 O 0.33311(5) 0.02978(18) 0.77385(15) 0.0521(4) Uani 1 1 d . . .
O2 O 0.34781(5) 0.25465(17) 0.88360(15) 0.0491(4) Uani 1 1 d . . .
O3 O 0.29949(6) 0.2538(3) 0.66346(17) 0.0690(6) Uani 1 1 d . . .
O4 O 0.18813(5) 0.12786(19) 0.81686(13) 0.0479(4) Uani 1 1 d . . .
O5 O 0.13886(6) 0.1921(2) 0.44861(15) 0.0650(6) Uani 1 1 d . . .
H5 H 0.1584 0.2044 0.4163 0.097 Uiso 1 1 calc R . .
C1 C 0.37921(8) 0.0335(3) 0.7644(2) 0.0558(6) Uani 1 1 d . . .
H1A H 0.3775 0.0766 0.6889 0.067 Uiso 1 1 calc R . .
H1B H 0.3905 -0.0616 0.7649 0.067 Uiso 1 1 calc R . .
C2 C 0.41298(8) 0.1155(3) 0.8673(2) 0.0523(6) Uani 1 1 d . . .
C3 C 0.39367(8) 0.2607(3) 0.8718(2) 0.0520(6) Uani 1 1 d . . .
H3A H 0.4146 0.3118 0.9393 0.062 Uiso 1 1 calc R . .
H3B H 0.3917 0.3111 0.7991 0.062 Uiso 1 1 calc R . .
C4 C 0.42112(12) 0.0398(4) 0.9861(3) 0.0849(10) Uani 1 1 d . . .
H4A H 0.3921 0.0288 0.9996 0.127 Uiso 1 1 calc R . .
H4B H 0.4420 0.0937 1.0502 0.127 Uiso 1 1 calc R . .
H4C H 0.4344 -0.0509 0.9833 0.127 Uiso 1 1 calc R . .
C5 C 0.45823(10) 0.1306(4) 0.8402(4) 0.0851(10) Uani 1 1 d . . .
H5A H 0.4705 0.0393 0.8341 0.128 Uiso 1 1 calc R . .
H5B H 0.4804 0.1822 0.9037 0.128 Uiso 1 1 calc R . .
H5C H 0.4523 0.1799 0.7658 0.128 Uiso 1 1 calc R . .
C6 C 0.26469(8) 0.1410(2) 0.83217(19) 0.0419(5) Uani 1 1 d . . .
C7 C 0.22046(8) 0.1589(3) 0.7632(2) 0.0451(5) Uani 1 1 d . . .
C8 C 0.20104(9) 0.2196(3) 0.6393(2) 0.0591(7) Uani 1 1 d . . .
H8A H 0.1919 0.3163 0.6444 0.071 Uiso 1 1 calc R . .
H8B H 0.2248 0.2190 0.6019 0.071 Uiso 1 1 calc R . .
C9 C 0.16039(9) 0.1385(4) 0.5646(2) 0.0593(7) Uani 1 1 d . . .
H9 H 0.1706 0.0424 0.5574 0.071 Uiso 1 1 calc R . .
C10 C 0.12510(8) 0.1331(3) 0.6274(2) 0.0475(6) Uani 1 1 d . . .
C11 C 0.07769(9) 0.1314(3) 0.5686(2) 0.0608(7) Uani 1 1 d . . .
H11 H 0.0661 0.1360 0.4853 0.073 Uiso 1 1 calc R . .
C12 C 0.04737(9) 0.1228(4) 0.6321(3) 0.0690(8) Uani 1 1 d . . .
H12 H 0.0155 0.1193 0.5918 0.083 Uiso 1 1 calc R . .
C13 C 0.06461(10) 0.1195(4) 0.7553(3) 0.0750(9) Uani 1 1 d . . .
H13 H 0.0443 0.1147 0.7983 0.090 Uiso 1 1 calc R . .
C14 C 0.11170(9) 0.1233(3) 0.8155(2) 0.0627(7) Uani 1 1 d . . .
H14 H 0.1233 0.1221 0.8990 0.075 Uiso 1 1 calc R . .
C15 C 0.14138(8) 0.1290(2) 0.7505(2) 0.0427(5) Uani 1 1 d . . .
C16 C 0.27780(9) 0.0845(3) 0.9584(2) 0.0569(7) Uani 1 1 d . . .
H16A H 0.2815 0.1611 1.0135 0.085 Uiso 1 1 calc R . .
H16B H 0.3064 0.0335 0.9777 0.085 Uiso 1 1 calc R . .
H16C H 0.2538 0.0231 0.9641 0.085 Uiso 1 1 calc R . .

loop_
_atom_site_aniso_label
_atom_site_aniso_U_11
_atom_site_aniso_U_22
_atom_site_aniso_U_33
_atom_site_aniso_U_23
_atom_site_aniso_U_13
_atom_site_aniso_U_12
P 0.0367(3) 0.0530(4) 0.0374(3) 0.0047(2) 0.0148(2) 0.0036(2)
O1 0.0467(9) 0.0535(10) 0.0618(11) -0.0130(8) 0.0256(8) -0.0023(7)
O2 0.0433(9) 0.0521(10) 0.0547(10) -0.0093(8) 0.0202(7) -0.0010(7)
O3 0.0436(10) 0.1105(17) 0.0564(11) 0.0357(11) 0.0216(8) 0.0083(10)
O4 0.0394(8) 0.0691(11) 0.0389(8) 0.0071(7) 0.0182(7) 0.0020(7)
O5 0.0461(10) 0.1101(16) 0.0386(9) 0.0181(10) 0.0140(8) 0.0001(10)
C1 0.0485(14) 0.0599(15) 0.0666(16) -0.0067(13) 0.0294(12) 0.0074(11)
C2 0.0379(12) 0.0636(15) 0.0553(15) 0.0058(12) 0.0158(10) 0.0083(11)
C3 0.0406(12) 0.0603(15) 0.0556(14) -0.0061(12) 0.0169(11) -0.0070(11)
C4 0.0699(19) 0.103(3) 0.071(2) 0.0295(18) 0.0104(16) 0.0218(18)
C5 0.0442(15) 0.111(3) 0.106(3) -0.003(2) 0.0332(16) 0.0065(16)
C6 0.0416(12) 0.0505(12) 0.0371(11) 0.0027(10) 0.0179(9) 0.0027(9)
C7 0.0423(12) 0.0572(14) 0.0409(12) 0.0055(10) 0.0208(10) 0.0034(10)
C8 0.0463(13) 0.0834(19) 0.0508(14) 0.0166(13) 0.0207(11) 0.0028(13)
C9 0.0454(13) 0.093(2) 0.0412(13) 0.0089(13) 0.0170(11) -0.0005(13)
C10 0.0437(13) 0.0579(14) 0.0438(13) 0.0054(10) 0.0185(10) -0.0013(10)
C11 0.0445(13) 0.087(2) 0.0507(15) 0.0092(13) 0.0159(11) -0.0037(13)
C12 0.0387(13) 0.103(2) 0.0673(18) 0.0148(16) 0.0206(12) 0.0036(14)
C13 0.0467(14) 0.123(3) 0.0666(18) 0.0151(18) 0.0334(14) 0.0065(16)
C14 0.0518(15) 0.097(2) 0.0475(14) 0.0120(14) 0.0270(12) 0.0072(14)
C15 0.0408(12) 0.0460(12) 0.0452(12) 0.0044(10) 0.0194(10) 0.0034(9)
C16 0.0515(14) 0.0799(18) 0.0416(13) 0.0126(12) 0.0187(11) 0.0083(13)

loop_
_atom_type_symbol
_atom_type_description
_atom_type_scat_dispersion_real
_atom_type_scat_dispersion_imag
_atom_type_scat_source
C C 0.0033 0.0016 'International Tables Vol C Tables 4.2.6.8 and 6.1.1.4'
H H 0.0000 0.0000 'International Tables Vol C Tables 4.2.6.8 and 6.1.1.4'
O O 0.0106 0.0060 'International Tables Vol C Tables 4.2.6.8 and 6.1.1.4'
P P 0.1023 0.0942 'International Tables Vol C Tables 4.2.6.8 and 6.1.1.4'

loop_
_geom_angle_atom_site_label_1
_geom_angle_atom_site_label_2
_geom_angle_atom_site_label_3
_geom_angle
_geom_angle_site_symmetry_1
_geom_angle_site_symmetry_3
_geom_angle_publ_flag
O3 P O2 112.27(12) . . ?
O3 P O1 112.73(12) . . ?
O2 P O1 102.78(9) . . ?
O3 P C6 118.82(11) . . ?
O2 P C6 104.40(10) . . ?
O1 P C6 104.23(10) . . ?
C1 O1 P 115.58(15) . . ?
C3 O2 P 114.15(14) . . ?
C7 O4 C15 120.23(17) . . ?
C9 O5 H5 109.5 . . ?
O1 C1 C2 111.49(19) . . ?
O1 C1 H1A 109.3 . . ?
C2 C1 H1A 109.3 . . ?
O1 C1 H1B 109.3 . . ?
C2 C1 H1B 109.3 . . ?
H1A C1 H1B 108.0 . . ?
C3 C2 C1 109.3(2) . . ?
C3 C2 C4 110.2(2) . . ?
C1 C2 C4 110.5(3) . . ?
C3 C2 C5 108.2(2) . . ?
C1 C2 C5 107.4(2) . . ?
C4 C2 C5 111.1(2) . . ?
O2 C3 C2 111.6(2) . . ?
O2 C3 H3A 109.3 . . ?
C2 C3 H3A 109.3 . . ?
O2 C3 H3B 109.3 . . ?
C2 C3 H3B 109.3 . . ?
H3A C3 H3B 108.0 . . ?
C2 C4 H4A 109.5 . . ?
C2 C4 H4B 109.5 . . ?
H4A C4 H4B 109.5 . . ?
C2 C4 H4C 109.5 . . ?
H4A C4 H4C 109.5 . . ?
H4B C4 H4C 109.5 . . ?
C2 C5 H5A 109.5 . . ?
C2 C5 H5B 109.5 . . ?
H5A C5 H5B 109.5 . . ?
C2 C5 H5C 109.5 . . ?
H5A C5 H5C 109.5 . . ?
H5B C5 H5C 109.5 . . ?
C7 C6 C16 121.8(2) . . ?
C7 C6 P 120.72(17) . . ?
C16 C6 P 117.42(17) . . ?
C6 C7 O4 115.3(2) . . ?
C6 C7 C8 129.3(2) . . ?
O4 C7 C8 115.15(19) . . ?
C9 C8 C7 111.0(2) . . ?
C9 C8 H8A 109.4 . . ?
C7 C8 H8A 109.4 . . ?
C9 C8 H8B 109.4 . . ?
C7 C8 H8B 109.4 . . ?
H8A C8 H8B 108.0 . . ?
O5 C9 C8 114.7(2) . . ?
O5 C9 C10 108.5(2) . . ?
C8 C9 C10 108.7(2) . . ?
O5 C9 H9 108.2 . . ?
C8 C9 H9 108.2 . . ?
C10 C9 H9 108.2 . . ?
C15 C10 C11 118.5(2) . . ?
C15 C10 C9 117.5(2) . . ?
C11 C10 C9 123.9(2) . . ?
C12 C11 C10 120.8(3) . . ?
C12 C11 H11 119.6 . . ?
C10 C11 H11 119.6 . . ?
C13 C12 C11 119.5(3) . . ?
C13 C12 H12 120.3 . . ?
C11 C12 H12 120.3 . . ?
C12 C13 C14 120.7(2) . . ?
C12 C13 H13 119.7 . . ?
C14 C13 H13 119.7 . . ?
C13 C14 C15 119.0(3) . . ?
C13 C14 H14 120.5 . . ?
C15 C14 H14 120.5 . . ?
C10 C15 C14 121.6(2) . . ?
C10 C15 O4 122.7(2) . . ?
C14 C15 O4 115.7(2) . . ?
C6 C16 H16A 109.5 . . ?
C6 C16 H16B 109.5 . . ?
H16A C16 H16B 109.5 . . ?
C6 C16 H16C 109.5 . . ?
H16A C16 H16C 109.5 . . ?
H16B C16 H16C 109.5 . . ?

loop_
_geom_bond_atom_site_label_1
_geom_bond_atom_site_label_2
_geom_bond_distance
_geom_bond_site_symmetry_2
_geom_bond_publ_flag
P O3 1.4624(18) . ?
P O2 1.5783(18) . ?
P O1 1.5797(18) . ?
P C6 1.760(2) . ?
O1 C1 1.453(3) . ?
O2 C3 1.458(3) . ?
O4 C7 1.377(3) . ?
O4 C15 1.381(3) . ?
O5 C9 1.403(3) . ?
O5 H5 0.8200 . ?
C1 C2 1.521(4) . ?
C1 H1A 0.9700 . ?
C1 H1B 0.9700 . ?
C2 C3 1.512(4) . ?
C2 C4 1.525(4) . ?
C2 C5 1.530(4) . ?
C3 H3A 0.9700 . ?
C3 H3B 0.9700 . ?
C4 H4A 0.9600 . ?
C4 H4B 0.9600 . ?
C4 H4C 0.9600 . ?
C5 H5A 0.9600 . ?
C5 H5B 0.9600 . ?
C5 H5C 0.9600 . ?
C6 C7 1.335(3) . ?
C6 C16 1.509(3) . ?
C7 C8 1.500(3) . ?
C8 C9 1.478(4) . ?
C8 H8A 0.9700 . ?
C8 H8B 0.9700 . ?
C9 C10 1.505(3) . ?
C9 H9 0.9800 . ?
C10 C15 1.372(3) . ?
C10 C11 1.381(3) . ?
C11 C12 1.379(4) . ?
C11 H11 0.9300 . ?
C12 C13 1.374(4) . ?
C12 H12 0.9300 . ?
C13 C14 1.376(4) . ?
C13 H13 0.9300 . ?
C14 C15 1.376(3) . ?
C14 H14 0.9300 . ?
C16 H16A 0.9600 . ?
C16 H16B 0.9600 . ?
C16 H16C 0.9600 . ?

loop_
_geom_hbond_atom_site_label_D
_geom_hbond_atom_site_label_H
_geom_hbond_atom_site_label_A
_geom_hbond_distance_DH
_geom_hbond_distance_HA
_geom_hbond_distance_DA
_geom_hbond_angle_DHA
_geom_hbond_site_symmetry_A
O5 H5 O3 0.82 1.88 2.698(2) 175.3 7_556
